data_7214956
loop_
_publ_author_name
'Gao, Jia-Zhen'
'Yang, Jin'
'Liu, Ying-Ying'
'Ma, Jian-Fang'

_publ_section_title
;
 Ten new coordination polymers based on
 3-carboxy-1-(4&#x2032;-carboxybenzyl)-2-oxidopyridinium and different
 N-donor ligands: syntheses, structures, and photoluminescent properties
;
_journal_issue 23
_journal_name_full CrystEngComm
_journal_page_first 8173
_journal_paper_doi 10.1039/c2ce25953b
_journal_volume 14
_journal_year 2012
_chemical_formula_moiety 'C26 H19 N3 O6 Zn'
_chemical_formula_sum 'C26 H19 N3 O6 Zn'
_chemical_formula_weight 534.81
_chemical_name_systematic
;
?
;
_space_group_IT_number 14
_symmetry_cell_setting monoclinic
_symmetry_space_group_name_Hall '-P 2yn'
_symmetry_space_group_name_H-M 'P 1 21/n 1'
_atom_sites_solution_hydrogens geom
_atom_sites_solution_primary direct
_atom_sites_solution_secondary difmap
_audit_creation_method SHELXL-97
_cell_angle_alpha 90.00
_cell_angle_beta 93.807(3)
_cell_angle_gamma 90.00
_cell_formula_units_Z 4
_cell_length_a 11.6011(3)
_cell_length_b 16.3324(5)
_cell_length_c 12.0354(4)
_cell_measurement_reflns_used 3938
_cell_measurement_temperature 293(2)
_cell_measurement_theta_max 29.1175
_cell_measurement_theta_min 3.0105
_cell_volume 2275.36(12)
_computing_cell_refinement CrysAlis
_computing_data_collection 'CrysAlis (Oxford Diffraction, 2006)'
_computing_data_reduction CrysAlis
_computing_structure_refinement 'SHELXL-97 (Sheldrick, 1997)'
_computing_structure_solution 'SHELXL-97 (Sheldrick, 1997)'
_diffrn_ambient_temperature 293(2)
_diffrn_detector_area_resol_mean 10.0
_diffrn_measured_fraction_theta_full 0.998
_diffrn_measured_fraction_theta_max 0.998
_diffrn_measurement_device_type 'Oxford Diffraction Gemini R Ultra'
_diffrn_measurement_method '\w scan'
_diffrn_radiation_monochromator graphite
_diffrn_radiation_source 'fine-focus sealed tube'
_diffrn_radiation_type MoK\a
_diffrn_radiation_wavelength 0.71073
_diffrn_reflns_av_R_equivalents 0.0439
_diffrn_reflns_av_sigmaI/netI 0.0460
_diffrn_reflns_limit_h_max 13
_diffrn_reflns_limit_h_min -13
_diffrn_reflns_limit_k_max 19
_diffrn_reflns_limit_k_min -19
_diffrn_reflns_limit_l_max 11
_diffrn_reflns_limit_l_min -14
_diffrn_reflns_number 13667
_diffrn_reflns_theta_full 25.02
_diffrn_reflns_theta_max 25.02
_diffrn_reflns_theta_min 3.02
_exptl_absorpt_coefficient_mu 1.129
_exptl_absorpt_correction_T_max 0.8858
_exptl_absorpt_correction_T_min 0.7812
_exptl_absorpt_correction_type multi-scan
_exptl_absorpt_process_details
;
CrysAlis (Oxford Diffraction, 2006)
;
_exptl_crystal_colour colorless
_exptl_crystal_density_diffrn 1.561
_exptl_crystal_density_method 'not measured'
_exptl_crystal_description block
_exptl_crystal_F_000 1096
_exptl_crystal_size_max 0.23
_exptl_crystal_size_mid 0.12
_exptl_crystal_size_min 0.11
_refine_diff_density_max 0.390
_refine_diff_density_min -0.362
_refine_ls_extinction_method none
_refine_ls_goodness_of_fit_ref 1.027
_refine_ls_hydrogen_treatment constr
_refine_ls_matrix_type full
_refine_ls_number_parameters 334
_refine_ls_number_reflns 4009
_refine_ls_number_restraints 13
_refine_ls_restrained_S_all 1.035
_refine_ls_R_factor_all 0.0575
_refine_ls_R_factor_gt 0.0390
_refine_ls_shift/su_max 0.000
_refine_ls_shift/su_mean 0.000
_refine_ls_structure_factor_coef Fsqd
_refine_ls_weighting_details 'calc w=1/[\s^2^(Fo^2^)+(0.0370P)^2^+1.0589P] where P=(Fo^2^+2Fc^2^)/3'
_refine_ls_weighting_scheme calc
_refine_ls_wR_factor_gt 0.0834
_refine_ls_wR_factor_ref 0.0931
_reflns_number_gt 3104
_reflns_number_total 4009
_reflns_threshold_expression >2sigma(I)
_cod_data_source_file c2ce25953b.txt
_cod_data_source_block Compound-5
_cod_original_sg_symbol_Hall '-p 2yn'
_cod_original_sg_symbol_H-M p21/n
_cod_database_code 7214956

loop_
_symmetry_equiv_pos_as_xyz
'x, y, z'
'-x+1/2, y+1/2, -z+1/2'
'-x, -y, -z'
'x-1/2, -y-1/2, z-1/2'

loop_
_atom_site_label
_atom_site_type_symbol
_atom_site_fract_x
_atom_site_fract_y
_atom_site_fract_z
_atom_site_U_iso_or_equiv
_atom_site_adp_type
_atom_site_occupancy
_atom_site_symmetry_multiplicity
_atom_site_calc_flag
_atom_site_refinement_flags
Zn1 Zn 0.78258(3) 0.10293(2) 0.15515(3) 0.03204(13) Uani 1 1 d .
C14 C 0.0927(3) 0.33284(19) 0.4998(3) 0.0373(7) Uani 1 1 d .
C12 C 0.1137(2) 0.24871(17) 0.5492(2) 0.0310(7) Uani 1 1 d .
C11 C 0.0298(3) 0.1901(2) 0.5325(3) 0.0421(8) Uani 1 1 d .
H11 H -0.0402 0.2041 0.4952 0.051 Uiso 1 1 calc R
C10 C 0.0468(3) 0.10992(19) 0.5698(3) 0.0464(8) Uani 1 1 d .
H10 H -0.0123 0.0716 0.5609 0.056 Uiso 1 1 calc R
C9 C 0.1503(3) 0.08900(19) 0.6189(3) 0.0408(8) Uani 1 1 d .
H9 H 0.1637 0.0350 0.6407 0.049 Uiso 1 1 calc R
C13 C 0.2209(2) 0.22711(17) 0.6074(2) 0.0295(6) Uani 1 1 d .
C8 C 0.3495(2) 0.12078(18) 0.6865(2) 0.0346(7) Uani 1 1 d .
H8B H 0.3435 0.0664 0.7180 0.042 Uiso 1 1 calc R
H8A H 0.3725 0.1580 0.7467 0.042 Uiso 1 1 calc R
C5 C 0.4415(2) 0.12020(17) 0.6039(2) 0.0313(7) Uani 1 1 d .
C6 C 0.4164(2) 0.10440(19) 0.4919(3) 0.0380(7) Uani 1 1 d .
H6 H 0.3400 0.0967 0.4657 0.046 Uiso 1 1 calc R
C7 C 0.5023(2) 0.09978(19) 0.4183(3) 0.0389(8) Uani 1 1 d .
H7 H 0.4833 0.0887 0.3435 0.047 Uiso 1 1 calc R
C2 C 0.6170(2) 0.11157(17) 0.4552(3) 0.0326(7) Uani 1 1 d .
C3 C 0.6425(2) 0.12663(19) 0.5670(3) 0.0379(8) Uani 1 1 d .
H3 H 0.7190 0.1337 0.5931 0.046 Uiso 1 1 calc R
C4 C 0.5565(2) 0.13140(19) 0.6406(3) 0.0367(7) Uani 1 1 d .
H4 H 0.5757 0.1422 0.7154 0.044 Uiso 1 1 calc R
C1 C 0.7106(3) 0.10912(18) 0.3759(3) 0.0391(7) Uani 1 1 d U
C15 C 0.7536(3) -0.0752(2) 0.0583(3) 0.0421(8) Uani 1 1 d .
H15 H 0.6759 -0.0626 0.0437 0.051 Uiso 1 1 calc R
C16 C 0.7919(3) -0.1530(2) 0.0320(3) 0.0538(9) Uani 1 1 d .
H16 H 0.7398 -0.1917 0.0023 0.065 Uiso 1 1 calc R
C17 C 0.9053(3) -0.1722(2) 0.0496(3) 0.0556(10) Uani 1 1 d .
H17 H 0.9316 -0.2239 0.0309 0.067 Uiso 1 1 calc R
C18 C 0.9824(3) -0.11383(19) 0.0962(3) 0.0402(8) Uani 1 1 d .
C19 C 1.1042(3) -0.1275(2) 0.1176(3) 0.0526(9) Uani 1 1 d .
H19 H 1.1354 -0.1779 0.0995 0.063 Uiso 1 1 calc R
C20 C 1.1739(3) -0.0693(2) 0.1633(3) 0.0508(9) Uani 1 1 d .
H20 H 1.2524 -0.0800 0.1760 0.061 Uiso 1 1 calc R
C21 C 1.1298(2) 0.0086(2) 0.1926(3) 0.0397(8) Uani 1 1 d .
C22 C 1.1980(3) 0.0716(2) 0.2411(3) 0.0524(9) Uani 1 1 d .
H22 H 1.2770 0.0641 0.2554 0.063 Uiso 1 1 calc R
C23 C 1.1477(3) 0.1435(2) 0.2671(3) 0.0542(10) Uani 1 1 d .
H23 H 1.1923 0.1855 0.2998 0.065 Uiso 1 1 calc R
C24 C 1.0290(3) 0.1546(2) 0.2445(3) 0.0449(8) Uani 1 1 d .
H24 H 0.9958 0.2040 0.2634 0.054 Uiso 1 1 calc R
C25 C 1.0113(2) 0.02450(18) 0.1723(2) 0.0330(7) Uani 1 1 d .
C26 C 0.9371(2) -0.03768(18) 0.1227(2) 0.0319(7) Uani 1 1 d .
N1 N 0.23551(19) 0.14564(14) 0.63710(19) 0.0309(6) Uani 1 1 d .
N2 N 0.9623(2) 0.09703(15) 0.1970(2) 0.0348(6) Uani 1 1 d .
N3 N 0.82327(19) -0.01837(14) 0.10339(19) 0.0325(6) Uani 1 1 d .
O5 O 0.0158(2) 0.33982(15) 0.4242(2) 0.0634(7) Uani 1 1 d .
O4 O 0.15378(18) 0.39245(12) 0.53581(19) 0.0445(6) Uani 1 1 d .
O1W O 0.04666(19) 0.51505(16) 0.3519(2) 0.0630(7) Uani 1 1 d .
H1A H 0.0395 0.4668 0.3853 0.094 Uiso 1 1 d R
H1B H -0.0134 0.5457 0.3691 0.094 Uiso 1 1 d R
O3 O 0.30452(15) 0.27418(12) 0.63190(17) 0.0383(5) Uani 1 1 d .
O1 O 0.68139(18) 0.08923(14) 0.27661(18) 0.0478(6) Uani 1 1 d .
O2 O 0.8132(4) 0.1057(3) 0.4151(4) 0.0402(12) Uani 0.50 1 d PU
O2' O 0.8054(4) 0.1427(3) 0.4021(4) 0.0480(12) Uani 0.50 1 d PU

loop_
_atom_site_aniso_label
_atom_site_aniso_U_11
_atom_site_aniso_U_22
_atom_site_aniso_U_33
_atom_site_aniso_U_23
_atom_site_aniso_U_13
_atom_site_aniso_U_12
Zn1 0.02662(19) 0.0296(2) 0.0398(2) -0.00172(15) 0.00174(15) 0.00110(14)
C14 0.0355(16) 0.0383(18) 0.0372(18) 0.0017(14) -0.0045(14) 0.0043(15)
C12 0.0289(14) 0.0320(16) 0.0317(16) -0.0031(13) -0.0011(13) 0.0001(13)
C11 0.0317(15) 0.045(2) 0.049(2) -0.0023(16) -0.0025(15) 0.0000(15)
C10 0.0382(18) 0.041(2) 0.060(2) -0.0010(17) 0.0011(16) -0.0110(15)
C9 0.0429(18) 0.0326(18) 0.048(2) 0.0034(15) 0.0089(16) -0.0021(15)
C13 0.0292(14) 0.0304(16) 0.0295(16) -0.0022(13) 0.0064(12) 0.0023(13)
C8 0.0352(16) 0.0352(17) 0.0336(17) 0.0064(13) 0.0031(13) 0.0052(13)
C5 0.0346(16) 0.0244(16) 0.0346(17) 0.0008(12) 0.0005(13) 0.0057(12)
C6 0.0281(15) 0.0469(19) 0.0387(18) -0.0042(15) -0.0003(14) -0.0011(14)
C7 0.0376(17) 0.0463(19) 0.0328(17) -0.0051(14) 0.0016(14) -0.0030(14)
C2 0.0308(15) 0.0257(16) 0.0411(18) -0.0021(13) 0.0016(14) 0.0030(12)
C3 0.0247(15) 0.0423(18) 0.046(2) 0.0041(15) -0.0046(14) 0.0011(13)
C4 0.0353(16) 0.0412(18) 0.0324(17) -0.0009(14) -0.0060(14) 0.0056(14)
C1 0.0370(15) 0.0341(18) 0.046(2) -0.0035(15) 0.0054(15) 0.0019(12)
C15 0.0406(17) 0.0409(19) 0.0442(19) -0.0019(16) -0.0021(15) -0.0046(15)
C16 0.059(2) 0.036(2) 0.066(2) -0.0067(17) 0.0001(19) -0.0082(17)
C17 0.070(2) 0.0317(19) 0.066(2) -0.0022(17) 0.008(2) 0.0070(18)
C18 0.0468(18) 0.0354(19) 0.0390(19) 0.0018(14) 0.0082(15) 0.0073(15)
C19 0.054(2) 0.047(2) 0.058(2) 0.0020(18) 0.0101(19) 0.0225(18)
C20 0.0371(17) 0.062(2) 0.053(2) 0.0023(19) 0.0030(16) 0.0184(18)
C21 0.0300(15) 0.053(2) 0.0366(18) 0.0001(15) 0.0055(14) 0.0099(15)
C22 0.0302(16) 0.075(3) 0.051(2) -0.009(2) -0.0032(16) 0.0050(18)
C23 0.0361(18) 0.066(3) 0.059(2) -0.0163(19) -0.0048(17) -0.0097(17)
C24 0.0399(17) 0.046(2) 0.049(2) -0.0141(16) 0.0021(16) -0.0027(15)
C25 0.0298(15) 0.0375(18) 0.0323(17) 0.0018(13) 0.0057(13) 0.0046(13)
C26 0.0351(15) 0.0336(17) 0.0275(16) 0.0022(13) 0.0063(13) 0.0054(13)
N1 0.0294(12) 0.0297(14) 0.0340(14) 0.0029(11) 0.0045(11) 0.0015(11)
N2 0.0311(13) 0.0356(14) 0.0380(15) -0.0039(12) 0.0041(11) 0.0010(11)
N3 0.0325(13) 0.0308(14) 0.0340(14) 0.0005(11) 0.0005(11) 0.0004(11)
O5 0.0684(16) 0.0499(16) 0.0665(17) 0.0084(12) -0.0356(14) 0.0012(13)
O4 0.0415(12) 0.0330(12) 0.0566(14) 0.0083(10) -0.0140(11) -0.0031(10)
O1W 0.0546(14) 0.0683(18) 0.0668(17) 0.0179(14) 0.0104(13) 0.0166(13)
O3 0.0283(10) 0.0294(11) 0.0560(14) -0.0028(10) -0.0070(10) 0.0001(9)
O1 0.0428(12) 0.0582(15) 0.0437(14) -0.0108(11) 0.0131(11) -0.0098(11)
O2 0.0375(15) 0.0405(15) 0.0428(15) 0.0019(10) 0.0029(9) 0.0008(10)
O2' 0.0438(13) 0.0498(15) 0.0504(15) -0.0013(10) 0.0027(9) -0.0046(9)

loop_
_atom_type_symbol
_atom_type_description
_atom_type_scat_dispersion_real
_atom_type_scat_dispersion_imag
_atom_type_scat_source
C C 0.0033 0.0016 'International Tables Vol C Tables 4.2.6.8 and 6.1.1.4'
H H 0.0000 0.0000 'International Tables Vol C Tables 4.2.6.8 and 6.1.1.4'
N N 0.0061 0.0033 'International Tables Vol C Tables 4.2.6.8 and 6.1.1.4'
O O 0.0106 0.0060 'International Tables Vol C Tables 4.2.6.8 and 6.1.1.4'
Zn Zn 0.2839 1.4301 'International Tables Vol C Tables 4.2.6.8 and 6.1.1.4'

loop_
_geom_angle_atom_site_label_1
_geom_angle_atom_site_label_2
_geom_angle_atom_site_label_3
_geom_angle
_geom_angle_site_symmetry_1
_geom_angle_site_symmetry_3
O1 Zn1 O4 94.84(9) . 4_665
O1 Zn1 O3 107.59(9) . 4_665
O4 Zn1 O3 87.63(8) 4_665 4_665
O1 Zn1 N2 116.74(9) . .
O4 Zn1 N2 148.10(10) 4_665 .
O3 Zn1 N2 87.00(8) 4_665 .
O1 Zn1 N3 105.53(9) . .
O4 Zn1 N3 89.69(8) 4_665 .
O3 Zn1 N3 146.87(9) 4_665 .
N2 Zn1 N3 78.11(9) . .
O5 C14 O4 122.8(3) . .
O5 C14 C12 117.6(3) . .
O4 C14 C12 119.6(2) . .
C11 C12 C13 119.0(3) . .
C11 C12 C14 118.9(2) . .
C13 C12 C14 122.0(2) . .
C12 C11 C10 121.7(3) . .
C12 C11 H11 119.1 . .
C10 C11 H11 119.1 . .
C9 C10 C11 118.8(3) . .
C9 C10 H10 120.6 . .
C11 C10 H10 120.6 . .
C10 C9 N1 121.0(3) . .
C10 C9 H9 119.5 . .
N1 C9 H9 119.5 . .
O3 C13 N1 116.6(2) . .
O3 C13 C12 126.6(3) . .
N1 C13 C12 116.8(2) . .
N1 C8 C5 113.1(2) . .
N1 C8 H8B 109.0 . .
C5 C8 H8B 109.0 . .
N1 C8 H8A 109.0 . .
C5 C8 H8A 109.0 . .
H8B C8 H8A 107.8 . .
C6 C5 C4 118.0(3) . .
C6 C5 C8 122.1(3) . .
C4 C5 C8 119.8(3) . .
C7 C6 C5 121.4(3) . .
C7 C6 H6 119.3 . .
C5 C6 H6 119.3 . .
C6 C7 C2 120.4(3) . .
C6 C7 H7 119.8 . .
C2 C7 H7 119.8 . .
C3 C2 C7 118.4(3) . .
C3 C2 C1 120.7(3) . .
C7 C2 C1 121.0(3) . .
C4 C3 C2 121.3(3) . .
C4 C3 H3 119.4 . .
C2 C3 H3 119.4 . .
C3 C4 C5 120.5(3) . .
C3 C4 H4 119.7 . .
C5 C4 H4 119.7 . .
O2' C1 O2 29.1(3) . .
O2' C1 O1 121.9(4) . .
O2 C1 O1 122.3(4) . .
O2' C1 C2 119.5(4) . .
O2 C1 C2 118.3(3) . .
O1 C1 C2 116.8(3) . .
N3 C15 C16 122.6(3) . .
N3 C15 H15 118.7 . .
C16 C15 H15 118.7 . .
C17 C16 C15 119.9(3) . .
C17 C16 H16 120.0 . .
C15 C16 H16 120.0 . .
C16 C17 C18 119.5(3) . .
C16 C17 H17 120.3 . .
C18 C17 H17 120.3 . .
C26 C18 C17 117.4(3) . .
C26 C18 C19 118.6(3) . .
C17 C18 C19 124.1(3) . .
C20 C19 C18 121.4(3) . .
C20 C19 H19 119.3 . .
C18 C19 H19 119.3 . .
C19 C20 C21 121.2(3) . .
C19 C20 H20 119.4 . .
C21 C20 H20 119.4 . .
C22 C21 C25 117.1(3) . .
C22 C21 C20 123.8(3) . .
C25 C21 C20 119.1(3) . .
C23 C22 C21 119.5(3) . .
C23 C22 H22 120.3 . .
C21 C22 H22 120.3 . .
C22 C23 C24 119.9(3) . .
C22 C23 H23 120.0 . .
C24 C23 H23 120.0 . .
N2 C24 C23 122.2(3) . .
N2 C24 H24 118.9 . .
C23 C24 H24 118.9 . .
N2 C25 C21 122.9(3) . .
N2 C25 C26 117.4(2) . .
C21 C25 C26 119.6(3) . .
N3 C26 C18 122.8(3) . .
N3 C26 C25 117.1(3) . .
C18 C26 C25 120.1(3) . .
C9 N1 C13 122.4(2) . .
C9 N1 C8 120.1(2) . .
C13 N1 C8 117.5(2) . .
C24 N2 C25 118.3(3) . .
C24 N2 Zn1 127.6(2) . .
C25 N2 Zn1 114.13(18) . .
C15 N3 C26 117.8(3) . .
C15 N3 Zn1 128.9(2) . .
C26 N3 Zn1 113.25(18) . .
C14 O4 Zn1 130.50(19) . 4_566
H1A O1W H1B 107.1 . .
C13 O3 Zn1 122.08(17) . 4_566
C1 O1 Zn1 122.9(2) . .
O2' O2 C1 75.3(7) . .
O2 O2' C1 75.6(7) . .

loop_
_geom_bond_atom_site_label_1
_geom_bond_atom_site_label_2
_geom_bond_distance
_geom_bond_site_symmetry_2
Zn1 O1 1.948(2) .
Zn1 O4 2.004(2) 4_665
Zn1 O3 2.045(2) 4_665
Zn1 N2 2.115(2) .
Zn1 N3 2.139(2) .
C14 O5 1.236(3) .
C14 O4 1.264(3) .
C14 C12 1.511(4) .
C12 C11 1.371(4) .
C12 C13 1.430(4) .
C11 C10 1.393(4) .
C11 H11 0.9300 .
C10 C9 1.347(4) .
C10 H10 0.9300 .
C9 N1 1.361(4) .
C9 H9 0.9300 .
C13 O3 1.258(3) .
C13 N1 1.385(4) .
C8 N1 1.470(3) .
C8 C5 1.507(4) .
C8 H8B 0.9700 .
C8 H8A 0.9700 .
C5 C6 1.385(4) .
C5 C4 1.389(4) .
C6 C7 1.378(4) .
C6 H6 0.9300 .
C7 C2 1.388(4) .
C7 H7 0.9300 .
C2 C3 1.380(4) .
C2 C1 1.493(4) .
C3 C4 1.380(4) .
C3 H3 0.9300 .
C4 H4 0.9300 .
C1 O2' 1.250(6) .
C1 O2 1.252(5) .
C1 O1 1.263(4) .
C15 N3 1.324(4) .
C15 C16 1.388(5) .
C15 H15 0.9300 .
C16 C17 1.356(5) .
C16 H16 0.9300 .
C17 C18 1.399(5) .
C17 H17 0.9300 .
C18 C26 1.395(4) .
C18 C19 1.437(4) .
C19 C20 1.343(5) .
C19 H19 0.9300 .
C20 C21 1.424(5) .
C20 H20 0.9300 .
C21 C22 1.401(5) .
C21 C25 1.404(4) .
C22 C23 1.358(5) .
C22 H22 0.9300 .
C23 C24 1.397(4) .
C23 H23 0.9300 .
C24 N2 1.323(4) .
C24 H24 0.9300 .
C25 N2 1.356(4) .
C25 C26 1.435(4) .
C26 N3 1.363(3) .
O4 Zn1 2.004(2) 4_566
O1W H1A 0.8909 .
O1W H1B 0.8933 .
O3 Zn1 2.045(2) 4_566
O2 O2' 0.629(6) .

loop_
_geom_hbond_atom_site_label_D
_geom_hbond_atom_site_label_H
_geom_hbond_atom_site_label_A
_geom_hbond_distance_DH
_geom_hbond_distance_HA
_geom_hbond_distance_DA
_geom_hbond_angle_DHA
_geom_hbond_site_symmetry_A
O1W H1A O5 0.89 2.15 3.020(3) 165.8 .
O1W H1B O4 0.89 2.29 3.152(3) 162.9 3_566
C11 H11 O2 0.93 2.49 3.121(5) 125.5 1_455
C8 H8A O5 0.97 2.62 3.404(4) 138.3 4_666

loop_
_geom_torsion_atom_site_label_1
_geom_torsion_atom_site_label_2
_geom_torsion_atom_site_label_3
_geom_torsion_atom_site_label_4
_geom_torsion
_geom_torsion_site_symmetry_1
_geom_torsion_site_symmetry_4
O5 C14 C12 C11 -17.9(4) . .
O4 C14 C12 C11 162.6(3) . .
O5 C14 C12 C13 158.4(3) . .
O4 C14 C12 C13 -21.0(4) . .
C13 C12 C11 C10 -0.6(5) . .
C14 C12 C11 C10 175.9(3) . .
C12 C11 C10 C9 -3.1(5) . .
C11 C10 C9 N1 3.2(5) . .
C11 C12 C13 O3 -177.9(3) . .
C14 C12 C13 O3 5.7(5) . .
C11 C12 C13 N1 4.1(4) . .
C14 C12 C13 N1 -172.3(3) . .
N1 C8 C5 C6 -29.8(4) . .
N1 C8 C5 C4 153.8(3) . .
C4 C5 C6 C7 0.0(4) . .
C8 C5 C6 C7 -176.5(3) . .
C5 C6 C7 C2 -0.5(5) . .
C6 C7 C2 C3 1.0(4) . .
C6 C7 C2 C1 -178.2(3) . .
C7 C2 C3 C4 -1.1(4) . .
C1 C2 C3 C4 178.1(3) . .
C2 C3 C4 C5 0.7(5) . .
C6 C5 C4 C3 -0.1(4) . .
C8 C5 C4 C3 176.5(3) . .
C3 C2 C1 O2' -20.3(5) . .
C7 C2 C1 O2' 159.0(4) . .
C3 C2 C1 O2 13.1(5) . .
C7 C2 C1 O2 -167.7(4) . .
C3 C2 C1 O1 175.1(3) . .
C7 C2 C1 O1 -5.7(4) . .
N3 C15 C16 C17 -1.8(5) . .
C15 C16 C17 C18 1.1(6) . .
C16 C17 C18 C26 0.2(5) . .
C16 C17 C18 C19 -179.5(3) . .
C26 C18 C19 C20 0.8(5) . .
C17 C18 C19 C20 -179.5(4) . .
C18 C19 C20 C21 0.1(5) . .
C19 C20 C21 C22 179.5(3) . .
C19 C20 C21 C25 -0.5(5) . .
C25 C21 C22 C23 0.6(5) . .
C20 C21 C22 C23 -179.4(3) . .
C21 C22 C23 C24 -0.5(6) . .
C22 C23 C24 N2 -0.6(6) . .
C22 C21 C25 N2 0.3(5) . .
C20 C21 C25 N2 -179.7(3) . .
C22 C21 C25 C26 -180.0(3) . .
C20 C21 C25 C26 0.0(4) . .
C17 C18 C26 N3 -1.1(5) . .
C19 C18 C26 N3 178.6(3) . .
C17 C18 C26 C25 179.1(3) . .
C19 C18 C26 C25 -1.2(4) . .
N2 C25 C26 N3 0.7(4) . .
C21 C25 C26 N3 -179.0(3) . .
N2 C25 C26 C18 -179.4(3) . .
C21 C25 C26 C18 0.8(4) . .
C10 C9 N1 C13 0.5(5) . .
C10 C9 N1 C8 -177.4(3) . .
O3 C13 N1 C9 177.7(3) . .
C12 C13 N1 C9 -4.1(4) . .
O3 C13 N1 C8 -4.4(4) . .
C12 C13 N1 C8 173.8(2) . .
C5 C8 N1 C9 106.9(3) . .
C5 C8 N1 C13 -71.0(3) . .
C23 C24 N2 C25 1.6(5) . .
C23 C24 N2 Zn1 -179.3(3) . .
C21 C25 N2 C24 -1.4(4) . .
C26 C25 N2 C24 178.9(3) . .
C21 C25 N2 Zn1 179.4(2) . .
C26 C25 N2 Zn1 -0.3(3) . .
O1 Zn1 N2 C24 -77.6(3) . .
O4 Zn1 N2 C24 111.3(3) 4_665 .
O3 Zn1 N2 C24 30.6(3) 4_665 .
N3 Zn1 N2 C24 -179.1(3) . .
O1 Zn1 N2 C25 101.5(2) . .
O4 Zn1 N2 C25 -69.6(3) 4_665 .
O3 Zn1 N2 C25 -150.2(2) 4_665 .
N3 Zn1 N2 C25 0.0(2) . .
C16 C15 N3 C26 0.9(5) . .
C16 C15 N3 Zn1 -177.8(2) . .
C18 C26 N3 C15 0.5(4) . .
C25 C26 N3 C15 -179.6(3) . .
C18 C26 N3 Zn1 179.5(2) . .
C25 C26 N3 Zn1 -0.7(3) . .
O1 Zn1 N3 C15 64.4(3) . .
O4 Zn1 N3 C15 -30.5(3) 4_665 .
O3 Zn1 N3 C15 -115.7(3) 4_665 .
N2 Zn1 N3 C15 179.2(3) . .
O1 Zn1 N3 C26 -114.38(19) . .
O4 Zn1 N3 C26 150.7(2) 4_665 .
O3 Zn1 N3 C26 65.5(2) 4_665 .
N2 Zn1 N3 C26 0.37(19) . .
O5 C14 O4 Zn1 -179.6(2) . 4_566
C12 C14 O4 Zn1 -0.2(4) . 4_566
N1 C13 O3 Zn1 -154.54(19) . 4_566
C12 C13 O3 Zn1 27.4(4) . 4_566
O2' C1 O1 Zn1 3.4(5) . .
O2 C1 O1 Zn1 -31.1(5) . .
C2 C1 O1 Zn1 167.63(19) . .
O4 Zn1 O1 C1 -155.8(2) 4_665 .
O3 Zn1 O1 C1 -66.8(3) 4_665 .
N2 Zn1 O1 C1 28.8(3) . .
N3 Zn1 O1 C1 113.1(2) . .
O1 C1 O2 O2' 98.6(8) . .
C2 C1 O2 O2' -100.5(8) . .
O1 C1 O2' O2 -100.1(8) . .
C2 C1 O2' O2 96.0(8) . .
